data_2001667
loop_
_publ_author_name
'Sur, H.'
'Roychowdhuri, S.'
'Seth, S.'

_publ_section_title
;
 Structure of
 bis{2'-[\a-(2-pyridyl)benzylidene]salicylohydrazido}zinc(II)
;
_journal_issue 5
_journal_name_full 'Acta Crystallographica Section C'
_journal_page_first 870
_journal_page_last 873
_journal_paper_doi 10.1107/S0108270192012319
_journal_volume 49
_journal_year 1993
_chemical_formula_moiety '2(C19 H14 N3 O2),Zn1'
_chemical_formula_sum 'C38 H28 N6 O4 Zn'
_chemical_formula_weight 698.06
_symmetry_cell_setting monoclinic
_symmetry_space_group_name_Hall '-P 2ybc'
_symmetry_space_group_name_H-M 'P 1 21/c 1'
_cell_angle_alpha 90
_cell_angle_beta 107.79(6)
_cell_angle_gamma 90
_cell_formula_units_Z 4
_cell_length_a 13.460(5)
_cell_length_b 9.632(3)
_cell_length_c 24.667(2)
_cell_volume 3045.1(18)
_diffrn_radiation_type Mo
_diffrn_radiation_wavelength 0.71069
_exptl_absorpt_coefficient_mu 0.877
_exptl_crystal_density_diffrn 1.523
_exptl_crystal_density_meas 1.54
_exptl_crystal_F_000 1440
_cod_data_source_file mu0262.cif
_cod_data_source_block mu0262_structure_1_of_1
_cod_original_cell_volume 3045(2)
_cod_original_formula_sum 'C38 H28 N6 O4 Zn1'
_cod_database_code 2001667

loop_
_atom_site_label
_atom_site_fract_x
_atom_site_fract_y
_atom_site_fract_z
_atom_site_U_iso_or_equiv
Zn .78049(4) .21074(5) .58049(2) .0419(2)
O(1) .8592(2) .0506(3) .61900(10) .0478(12)
O(2) 1.1563(2) .1124(3) .73330(10) .0529(11)
O(3) .6825(2) .2226(4) .63070(10) .0503(11)
O(4) .3696(2) .1331(3) .55310(10) .0542(12)
N(1) 1.0007(3) .1848(3) .65090(10) .0380(12)
N(2) .9303(3) .2729(4) .62080(10) .0393(12)
N(3) .7803(3) .4186(4) .5637(2) .0498(15)
N(4) .8034(3) .1772(4) .4967(2) .0443(15)
N(5) .6314(2) .1865(3) .52400(10) .0367(13)
N(6) .5501(2) .1965(3) .54610(10) .0372(11)
C(1) 1.1228(4) -.2199(5) .7543(2) .0525(19)
C(2) 1.0284(4) -.2453(4) .7137(2) .0507(18)
C(3) .9742(3) -.1487(4) .6800(2) .0429(15)
C(4) 1.0142(3) -.0266(4) .6850(2) .0349(14)
C(5) 1.1107(3) -.0029(4) .7261(2) .0399(15)
C(6) 1.1641(4) -.1000(5) .7611(2) .0488(17)
C(7) .9512(3) .0732(4) .6485(2) .0360(14)
C(8) .9616(3) .3854(4) .6137(2) .0424(16)
C(9) 1.0703(3) .4297(4) .6352(2) .0458(17)
C(10) 1.1205(4) .4407(5) .6930(2) .0573(18)
C(11) 1.2227(5) .4825(6) .7120(3) .076(3)
C(12) 1.2746(5) .5126(6) .6743(4) .093(3)
C(13) 1.2257(5) .5012(7) .6169(4) .092(3)
C(14) 1.1239(4) .4606(6) .5973(3) .069(2)
C(15) .8748(4) .4693(4) .5816(2) .0451(17)
C(16) .8905(4) .5964(5) .5715(2) .060(2)
C(17) .8046(5) .6670(5) .5415(3) .075(3)
C(18) .7074(5) .6142(6) .5243(3) .073(2)
C(19) .6977(4) .4878(5) .5364(2) .063(2)
C(20) .8928(4) .1597(5) .4852(2) .057(2)
C(21) .8979(4) .1427(6) .4310(2) .063(2)
C(22) .8066(5) .1443(6) .3865(2) .064(2)
C(23) .7133(4) .1610(5) .3979(2) .0536(18)
C(24) .7137(3) .1769(4) .4536(2) .0410(16)
C(25) .6173(3) .1915(4) .4701(2) .0369(15)
C(26) .5150(3) .2127(5) .4267(2) .0407(15)
C(27) .4347(4) .1268(5) .4179(2) .0510(18)
C(28) .3396(4) .1481(6) .3773(2) .063(2)
C(29) .3226(4) .2565(6) .3459(2) .068(2)
C(30) .4009(4) .3434(6) .3544(2) .067(2)
C(31) .4971(4) .3224(5) .3943(2) .0551(17)
C(32) .5879(3) .2092(4) .6034(2) .0406(14)
C(33) .5092(3) .2058(4) .6338(2) .0454(15)
C(34) .4063(3) .1682(4) .6084(2) .0484(17)
C(35) .3370(4) .1646(5) .6403(3) .064(2)
C(36) .3710(5) .1965(6) .6971(3) .079(2)
C(37) .4719(5) .2337(7) .7226(2) .082(3)
C(38) .5403(4) .2376(6) .6912(2) .0653(19)
H1 1.1586 -.2961 .7779 ?
H2 1.0007 -.3389 .7097 ?
H3 .9072 -.1685 .6533 ?
H6 1.2301 -.0817 .7898 ?
H10 1.0829 .4179 .7201 ?
H11 1.2591 .4908 .7528 ?
H12 1.3470 .5433 .6870 ?
H13 1.2632 .5202 .5885 ?
H14 1.0870 .4531 .5562 ?
H16 .9595 .6381 .5848 ?
H17 .8144 .7632 .5308 ?
H18 .6462 .6692 .5040 ?
H19 .6294 .4430 .5254 ?
H20 .9574 .1603 .5169 ?
H21 .9653 .1289 .4247 ?
H22 .8083 .1350 .3474 ?
H23 .6477 .1600 .3673 ?
H27 .4430 .0446 .4419 ?
H28 .2850 .0792 .3722 ?
H29 .2550 .2729 .3175 ?
H30 .3910 .4267 .3308 ?
H31 .5523 .3903 .3985 ?
H35 .2651 .1389 .6224 ?
H36 .3220 .1924 .7192 ?
H37 .4964 .2567 .7633 ?
H38 .6127 .2644 .7095 ?
H39 1.1056 .1599 .7009 ?
H40 .4362 .1490 .5373 ?

loop_
_geom_bond_atom_site_label_1
_geom_bond_atom_site_label_2
_geom_bond_distance
Zn O(1) 1.947(3)
Zn O(3) 2.070(4)
Zn N(2) 2.046(3)
N(1) N(2) 1.319(4)
N(1) C(7) 1.256(5)
N(3) C(15) 1.308(6)
N(4) C(20) 1.327(7)
N(5) C(25) 1.285(6)
O(1) C(7) 1.249(4)
O(3) C(32) 1.252(4)
C(1) C(2) 1.379(6)
C(2) C(3) 1.311(6)
C(4) C(5) 1.400(5)
C(5) C(6) 1.326(6)
C(8) C(15) 1.442(6)
C(9) C(14) 1.376(9)
C(11) C(12) 1.352(12)
C(13) C(14) 1.364(9)
C(16) C(17) 1.351(8)
C(18) C(19) 1.270(8)
C(21) C(22) 1.376(7)
C(23) C(24) 1.379(7)
Zn N(3) 2.044(4)
Zn N(4) 2.206(4)
Zn N(5) 2.078(3)
N(5) N(6) 1.367(5)
N(2) C(8) 1.195(6)
N(3) C(19) 1.296(6)
N(4) C(24) 1.344(5)
N(6) C(32) 1.352(5)
O(2) C(5) 1.256(5)
O(4) C(34) 1.345(6)
C(1) C(6) 1.270(7)
C(3) C(4) 1.284(6)
C(4) C(7) 1.410(5)
C(8) C(9) 1.459(6)
C(9) C(10) 1.384(7)
C(10) C(11) 1.371(8)
C(12) C(13) 1.372(12)
C(15) C(16) 1.280(7)
C(17) C(18) 1.346(9)
C(20) C(21) 1.370(8)
C(22) C(23) 1.377(9)
C(24) C(25) 1.481(7)
C(25) C(26) 1.477(5)
C(26) C(31) 1.302(6)
C(28) C(29) 1.279(8)
C(30) C(31) 1.381(7)
C(33) C(34) 1.383(6)
C(34) C(35) 1.393(8)
C(36) C(37) 1.358(8)
C(26) C(27) 1.326(6)
C(27) C(28) 1.378(6)
C(29) C(30) 1.311(8)
C(32) C(33) 1.474(7)
C(33) C(38) 1.383(6)
C(35) C(36) 1.370(9)
C(37) C(38) 1.372(9)
